data_7004754
loop_
_publ_author_name
'Constable, Edwin C.'
'Figgemeier, Egbert'
'Housecroft, Catherine E.'
'Kokatam, Swarna Latha'
'Medlycott, Elaine A.'
'Neuburger, Markus'
'Schaffner, Silvia'
'Zampese, Jennifer A.'

_publ_section_title
;
 Wiring terpyridine: approaches to alkynylthienyl
 2,2&#x2032;:6&#x2032;,2&#x2033;-terpyridines
;
_journal_issue 47
_journal_name_full 'Dalton Transactions'
_journal_page_first 6752
_journal_page_last 6762
_journal_paper_doi 10.1039/b811747k
_journal_year 2008
_chemical_formula_moiety 'C42 H26 N6 Ru S2, 2(F6 P), C2 H3 N'
_chemical_formula_sum 'C44 H29 F12 N7 P2 Ru S2'
_chemical_formula_weight 1110.89
_space_group_IT_number 2
_symmetry_cell_setting triclinic
_symmetry_space_group_name_Hall '-P 1'
_symmetry_space_group_name_H-M 'P -1'
_atom_sites_solution_hydrogens geom
_atom_sites_solution_primary direct
_audit_creation_date 07-07-18
_audit_creation_method CRYSTALS_ver_12.84
_cell_angle_alpha 98.4604(13)
_cell_angle_beta 97.6830(10)
_cell_angle_gamma 92.2028(13)
_cell_formula_units_Z 2
_cell_length_a 9.0690(2)
_cell_length_b 12.8574(2)
_cell_length_c 19.4249(4)
_cell_measurement_reflns_used 9732
_cell_measurement_temperature 173
_cell_measurement_theta_max 27
_cell_measurement_theta_min 1
_cell_volume 2216.35(8)
_computing_cell_refinement 'DENZO/SCALEPACK (Otwinowski & Minor, 1997)'
_computing_data_collection 'COLLECT (Nonius, 1997-2001).'
_computing_data_reduction 'DENZO/SCALEPACK (Otwinowski & Minor, 1997)'
_computing_molecular_graphics 'CAMERON (Watkin et al., 1996)'
_computing_publication_material 'CRYSTALS (Betteridge et al., 2003)'
_computing_structure_refinement 'CRYSTALS (Betteridge et al., 2003)'
_computing_structure_solution 'SIR97 (Altomare et al., 1999)'
_diffrn_ambient_temperature 173
_diffrn_measured_fraction_theta_full 0.996
_diffrn_measured_fraction_theta_max 0.996
_diffrn_measurement_device_type 'Nonius KappaCCD'
_diffrn_measurement_method '\f & \w scans'
_diffrn_radiation_monochromator graphite
_diffrn_radiation_type 'Mo K\a'
_diffrn_radiation_wavelength 0.71073
_diffrn_reflns_av_R_equivalents 0.028
_diffrn_reflns_limit_h_max 11
_diffrn_reflns_limit_h_min -11
_diffrn_reflns_limit_k_max 16
_diffrn_reflns_limit_k_min -16
_diffrn_reflns_limit_l_max 25
_diffrn_reflns_limit_l_min -25
_diffrn_reflns_number 18876
_diffrn_reflns_theta_full 27.502
_diffrn_reflns_theta_max 27.502
_diffrn_reflns_theta_min 1.070
_diffrn_standards_number 0
_exptl_absorpt_coefficient_mu 0.614
_exptl_absorpt_correction_T_max 0.96
_exptl_absorpt_correction_T_min 0.93
_exptl_absorpt_correction_type multi-scan
_exptl_absorpt_process_details 'DENZO/SCALEPACK (Otwinowski & Minor, 1997)'
_exptl_crystal_colour purple
_exptl_crystal_density_diffrn 1.665
_exptl_crystal_description plate
_exptl_crystal_F_000 1112
_exptl_crystal_size_max 0.24
_exptl_crystal_size_mid 0.12
_exptl_crystal_size_min 0.06
_refine_diff_density_max 0.61
_refine_diff_density_min -0.50
_refine_ls_extinction_method None
_refine_ls_goodness_of_fit_ref 1.0455
_refine_ls_hydrogen_treatment constr
_refine_ls_matrix_type full
_refine_ls_number_parameters 715
_refine_ls_number_reflns 7292
_refine_ls_number_restraints 2107
_refine_ls_R_factor_all 0.0671
_refine_ls_R_factor_gt 0.0425
_refine_ls_shift/su_max 0.035833
_refine_ls_structure_factor_coef F
_refine_ls_weighting_details
;
Method, part 1, Chebychev polynomial, (Watkin, 1994, Prince, 1982)
[weight] = 1.0/[A~0~*T~0~(x)+A~1~*T~1~(x) ... +A~n-1~]*T~n-1~(x)]
where A~i~ are the Chebychev coefficients listed below and x= Fcalc/Fmax
Method = Robust Weighting (Prince, 1982)
W = [weight] * [1-(deltaF/6*sigmaF)^2^]^2^
A~i~ are:
0.837E-01 -0.545 -0.207 -0.244
;
_refine_ls_weighting_scheme calc
_refine_ls_wR_factor_all 0.0431
_refine_ls_wR_factor_gt 0.0324
_refine_ls_wR_factor_ref 0.0324
_reflns_limit_h_max 11
_reflns_limit_h_min -11
_reflns_limit_k_max 16
_reflns_limit_k_min -16
_reflns_limit_l_max 25
_reflns_limit_l_min 0
_reflns_number_gt 7292
_reflns_number_total 10151
_reflns_threshold_expression I>1.8\s(I)
_oxford_diffrn_Wilson_B_factor 0.00
_oxford_diffrn_Wilson_scale 0.00
_oxford_refine_ls_scale 0.2730(2)
_oxford_structure_analysis_title '6211343 em100_173k'
_cod_data_source_file b811747k.txt
_cod_data_source_block CRYSTALS_cifa
_cod_depositor_comments
;
The following automatic conversions were performed:
'_symmetry_cell_setting' value 'Triclinic' changed to 'triclinic'
according to '/home/saulius/struct/CIF-dictionaries/cif_core.dic'
dictionary named 'cif_core.dic' version 2.4.1 from 2010-06-29.

Automatic conversion script
Id: cif_fix_enum 1527 2010-12-29 10:47:43Z saulius 
;
_cod_original_sg_symbol_H-M 'P -1 '
_cod_original_formula_sum 'C44 H29 F12 N7 P2 Ru1 S2'
_cod_database_code 7004754

loop_
_symmetry_equiv_pos_as_xyz
x,y,z
-x,-y,-z

loop_
_atom_site_label
_atom_site_type_symbol
_atom_site_fract_x
_atom_site_fract_y
_atom_site_fract_z
_atom_site_U_iso_or_equiv
_atom_site_occupancy
_atom_site_adp_type
_atom_site_refinement_flags_posn
_atom_site_refinement_flags_adp
_atom_site_refinement_flags_occupancy
_atom_site_disorder_assembly
_atom_site_disorder_group
_atom_site_attached_hydrogens
Ru1 Ru 0.22029(2) 0.242961(18) 0.265602(12) 0.0365 1.0000 Uani . . . . . .
N1 N 0.1233(2) 0.38005(18) 0.24654(13) 0.0415 1.0000 Uani . . . . . .
N2 N 0.1782(2) 0.21769(17) 0.16192(12) 0.0376 1.0000 Uani . . . . . .
N3 N 0.3064(2) 0.09674(18) 0.24325(12) 0.0383 1.0000 Uani . . . . . .
N4 N 0.4307(2) 0.31740(17) 0.28081(11) 0.0373 1.0000 Uani . . . . . .
N5 N 0.2650(2) 0.26434(18) 0.36917(12) 0.0390 1.0000 Uani . . . . . .
N6 N 0.0222(2) 0.18651(18) 0.29219(12) 0.0407 1.0000 Uani . . . . . .
N7 N 0.8033(4) -0.4905(3) -0.0108(2) 0.0803 1.0000 Uani . . . . . .
C1 C 0.1042(3) 0.4638(2) 0.29439(17) 0.0475 1.0000 Uani . . . . . .
C2 C 0.0350(4) 0.5519(3) 0.2752(2) 0.0562 1.0000 Uani . . . . . .
C3 C -0.0151(4) 0.5537(3) 0.2047(2) 0.0557 1.0000 Uani . . . . . .
C4 C 0.0048(3) 0.4687(2) 0.15515(18) 0.0502 1.0000 Uani . . . . . .
C5 C 0.0742(3) 0.3830(2) 0.17673(16) 0.0428 1.0000 Uani . . . . . .
C6 C 0.1062(3) 0.2895(2) 0.12775(15) 0.0407 1.0000 Uani . . . . . .
C7 C 0.0739(3) 0.2730(2) 0.05548(16) 0.0457 1.0000 Uani . . . . . .
C8 C 0.1208(3) 0.1822(2) 0.01738(16) 0.0475 1.0000 Uani . . . . . .
C9 C 0.1938(3) 0.1091(2) 0.05354(15) 0.0449 1.0000 Uani . . . . . .
C10 C 0.2219(3) 0.1285(2) 0.12605(14) 0.0388 1.0000 Uani . . . . . .
C11 C 0.2987(3) 0.0610(2) 0.17269(14) 0.0389 1.0000 Uani . . . . . .
C12 C 0.3622(3) -0.0314(2) 0.14851(16) 0.0474 1.0000 Uani . . . . . .
C13 C 0.4318(4) -0.0901(2) 0.19627(17) 0.0508 1.0000 Uani . . . . . .
C14 C 0.4363(3) -0.0552(2) 0.26676(17) 0.0491 1.0000 Uani . . . . . .
C15 C 0.3734(3) 0.0383(2) 0.28871(15) 0.0422 1.0000 Uani . . . . . .
C16 C 0.5082(3) 0.3450(2) 0.23173(15) 0.0433 1.0000 Uani . . . . . .
C17 C 0.6466(3) 0.3991(3) 0.24851(17) 0.0487 1.0000 Uani . . . . . .
C18 C 0.7065(3) 0.4261(3) 0.31802(17) 0.0513 1.0000 Uani . . . . . .
C19 C 0.6285(3) 0.3979(2) 0.36944(16) 0.0467 1.0000 Uani . . . . . .
C20 C 0.4907(3) 0.3435(2) 0.35067(14) 0.0383 1.0000 Uani . . . . . .
C21 C 0.3984(3) 0.3112(2) 0.40078(14) 0.0382 1.0000 Uani . . . . . .
C22 C 0.4336(3) 0.3243(2) 0.47326(14) 0.0423 1.0000 Uani . . . . . .
C23 C 0.3321(3) 0.2882(2) 0.51393(15) 0.0443 1.0000 Uani . . . . . .
C24 C 0.1959(3) 0.2391(3) 0.47947(15) 0.0479 1.0000 Uani . . . . . .
C25 C 0.1639(3) 0.2299(2) 0.40729(15) 0.0439 1.0000 Uani . . . . . .
C26 C 0.0229(3) 0.1880(2) 0.36281(16) 0.0482 1.0000 Uani . . . . . .
C27 C -0.1041(4) 0.1586(3) 0.38961(19) 0.0640 1.0000 Uani . . . . . .
C28 C -0.2348(4) 0.1301(3) 0.3444(2) 0.0658 1.0000 Uani . . . . . .
C29 C -0.2371(3) 0.1313(3) 0.27433(19) 0.0566 1.0000 Uani . . . . . .
C30 C -0.1071(3) 0.1586(2) 0.24890(17) 0.0471 1.0000 Uani . . . . . .
C31 C 0.0970(4) 0.1650(3) -0.05835(15) 0.0578 1.0000 Uani D U . . . .
S1 S -0.03963(11) 0.20837(8) -0.11120(5) 0.0510 0.8000 Uani D U . . . .
C32 C 0.1777(3) 0.1171(2) -0.10217(12) 0.0689 0.8000 Uani D U . . . .
C33 C 0.1552(5) 0.1065(4) -0.1743(2) 0.0606 0.8000 Uani D U . . . .
C34 C 0.0280(5) 0.1564(3) -0.1870(2) 0.0420 0.8000 Uani D U . . . .
C35 C -0.0547(5) 0.1636(3) -0.2570(2) 0.0523 0.8000 Uani . U . . . .
C36 C -0.1184(6) 0.1675(4) -0.3110(3) 0.0760 0.8000 Uani . U . . . .
C37 C 0.3650(4) 0.2996(3) 0.59069(16) 0.0499 1.0000 Uani . . . . . .
C38 C 0.2731(3) 0.2762(3) 0.63896(15) 0.0491 1.0000 Uani . . . . . .
C39 C 0.3398(4) 0.2966(3) 0.70774(18) 0.0585 1.0000 Uani . . . . . .
C40 C 0.4816(4) 0.3369(3) 0.71513(16) 0.0509 1.0000 Uani . . . . . .
C41 C 0.5848(4) 0.3686(3) 0.78027(18) 0.0562 1.0000 Uani . . . . . .
C42 C 0.6592(4) 0.3904(3) 0.8301(2) 0.0684 1.0000 Uani . . . . . .
C43 C 0.6314(6) -0.4096(5) 0.0743(3) 0.1021 1.0000 Uani . . . . . .
C44 C 0.7264(5) -0.4539(4) 0.0263(2) 0.0720 1.0000 Uani . . . . . .
S2 S 0.53584(9) 0.34792(7) 0.63465(4) 0.0524 1.0000 Uani . . . . . .
P1 P 0.62961(10) 0.21129(7) 0.04969(4) 0.0514 1.0000 Uani D U . . . .
P2 P 0.0000 0.5000 0.5000 0.0687 1.0000 Uani DS U . . . .
P3 P 0.5000 0.0000 0.5000 0.0775 0.5000 Uani DS U . . . .
P4 P 0.6059(10) 0.0266(5) 0.5059(3) 0.1039 0.2500 Uani D U . . . .
F1 F 0.5176(3) 0.1245(3) 0.00206(15) 0.1209 1.0000 Uani D U . . . .
F2 F 0.7414(3) 0.2947(2) 0.09938(14) 0.0989 1.0000 Uani D U . . . .
F3 F 0.7597(3) 0.13461(18) 0.03802(13) 0.0808 1.0000 Uani D U . . . .
F4 F 0.4974(3) 0.2870(2) 0.06095(12) 0.0900 1.0000 Uani D U . . . .
F5 F 0.5954(3) 0.1627(2) 0.11662(13) 0.0888 1.0000 Uani D U . . . .
F6 F 0.6609(4) 0.2584(2) -0.01700(14) 0.1166 1.0000 Uani D U . . . .
F11 F -0.0478(2) 0.39812(19) 0.44367(12) 0.0838 1.0000 Uani D U . . . .
F13 F 0.1646(2) 0.4991(2) 0.47839(12) 0.0857 1.0000 Uani D U . . . .
F15 F 0.0489(3) 0.4284(2) 0.55868(12) 0.0840 1.0000 Uani D U . . . .
F21 F 0.4820(10) -0.1008(5) 0.5361(4) 0.1123 0.5000 Uani D U . . . .
F23 F 0.4144(12) 0.0547(6) 0.5600(4) 0.1240 0.5000 Uani D U . . . .
F25 F 0.3442(14) -0.0152(12) 0.4537(6) 0.1083 0.2500 Uani D U . . . .
F31 F 0.5149(18) -0.0796(10) 0.5055(7) 0.1322 0.2500 Uani D U . . . .
F32 F 0.6853(16) 0.1341(7) 0.5060(6) 0.1255 0.2500 Uani D U . . . .
F33 F 0.5329(12) 0.0821(5) 0.5688(3) 0.1338 0.5000 Uani D U . . . .
F34 F 0.6926(19) -0.0223(10) 0.4464(6) 0.1378 0.2500 Uani D U . . . .
F35 F 0.7244(15) -0.0093(8) 0.5600(5) 0.1094 0.2500 Uani D U . . . .
F36 F 0.4717(18) 0.0579(10) 0.4533(6) 0.1354 0.2500 Uani D U . . . .
C52 C -0.02362(11) 0.20115(8) -0.09341(5) 0.0526 0.2000 Uani D U . . . .
S10 S 0.1820(3) 0.1019(2) -0.11290(12) 0.0665 0.2000 Uani D U . . . .
C53 C -0.0599(17) 0.1916(13) -0.1662(4) 0.0663 0.2000 Uani D U . . . .
C54 C 0.055(2) 0.131(2) -0.1806(6) 0.0734 0.2000 Uani D U . . . .
C55 C 0.082(2) 0.1088(13) -0.2552(7) 0.0746 0.2000 Uani D U . . . .
C56 C 0.121(2) 0.0890(14) -0.3115(8) 0.0830 0.2000 Uani D U . . . .
H11 H 0.1384 0.4625 0.3420 0.0539 1.0000 Uiso R . . . . .
H21 H 0.0238 0.6094 0.3093 0.0673 1.0000 Uiso R . . . . .
H31 H -0.0621 0.6120 0.1908 0.0661 1.0000 Uiso R . . . . .
H41 H -0.0278 0.4700 0.1075 0.0604 1.0000 Uiso R . . . . .
H71 H 0.0225 0.3219 0.0323 0.0514 1.0000 Uiso R . . . . .
H91 H 0.2251 0.0469 0.0292 0.0522 1.0000 Uiso R . . . . .
H121 H 0.3570 -0.0532 0.0997 0.0542 1.0000 Uiso R . . . . .
H131 H 0.4760 -0.1531 0.1807 0.0602 1.0000 Uiso R . . . . .
H141 H 0.4800 -0.0938 0.3002 0.0584 1.0000 Uiso R . . . . .
H151 H 0.3777 0.0621 0.3368 0.0503 1.0000 Uiso R . . . . .
H161 H 0.4663 0.3257 0.1848 0.0480 1.0000 Uiso R . . . . .
H171 H 0.6983 0.4176 0.2126 0.0554 1.0000 Uiso R . . . . .
H181 H 0.7994 0.4636 0.3308 0.0582 1.0000 Uiso R . . . . .
H191 H 0.6683 0.4148 0.4170 0.0532 1.0000 Uiso R . . . . .
H221 H 0.5266 0.3568 0.4947 0.0480 1.0000 Uiso R . . . . .
H241 H 0.1262 0.2130 0.5052 0.0553 1.0000 Uiso R . . . . .
H271 H -0.0997 0.1584 0.4376 0.0714 1.0000 Uiso R . . . . .
H281 H -0.3213 0.1104 0.3623 0.0730 1.0000 Uiso R . . . . .
H291 H -0.3248 0.1126 0.2423 0.0652 1.0000 Uiso R . . . . .
H301 H -0.1081 0.1578 0.1999 0.0561 1.0000 Uiso R . . . . .
H381 H 0.1753 0.2493 0.6255 0.0551 1.0000 Uiso R . . . . .
H391 H 0.2923 0.2835 0.7465 0.0694 1.0000 Uiso R . . . . .
H421 H 0.7137 0.4123 0.8762 0.0837 1.0000 Uiso R . . . . .
H431 H 0.5468 -0.3802 0.0499 0.1582 1.0000 Uiso R . . . . .
H432 H 0.5944 -0.4630 0.0995 0.1583 1.0000 Uiso R . . . . .
H433 H 0.6875 -0.3545 0.1090 0.1583 1.0000 Uiso R . . . . .
H321 H 0.2631 0.0856 -0.0819 0.0801 0.8000 Uiso . . . . . .
H331 H 0.2149 0.0721 -0.2070 0.0739 0.8000 Uiso R . . . . .
H361 H -0.1720 0.1709 -0.3567 0.0894 0.8000 Uiso R . . . . .
H521 H -0.0926 0.2361 -0.0658 0.0616 0.2000 Uiso . . . . . .
H531 H -0.1373 0.2193 -0.1958 0.0894 0.2000 Uiso R . . . . .
H561 H 0.1536 0.0721 -0.3567 0.1092 0.2000 Uiso R . . . . .

loop_
_atom_site_aniso_label
_atom_site_aniso_U_11
_atom_site_aniso_U_22
_atom_site_aniso_U_33
_atom_site_aniso_U_23
_atom_site_aniso_U_13
_atom_site_aniso_U_12
Ru1 0.03304(10) 0.03861(11) 0.03395(11) -0.00213(8) -0.00030(8) 0.00085(8)
N1 0.0337(11) 0.0387(12) 0.0483(13) -0.0010(10) 0.0011(10) 0.0000(9)
N2 0.0316(11) 0.0394(12) 0.0379(11) 0.0017(9) -0.0034(9) -0.0015(9)
N3 0.0358(11) 0.0399(12) 0.0366(11) 0.0003(9) 0.0031(9) -0.0009(9)
N4 0.0328(11) 0.0387(11) 0.0363(11) -0.0028(9) -0.0008(9) 0.0043(9)
N5 0.0337(11) 0.0425(12) 0.0369(12) -0.0041(9) 0.0019(9) 0.0039(9)
N6 0.0343(11) 0.0426(12) 0.0407(12) -0.0015(10) -0.0009(9) -0.0009(9)
N7 0.077(2) 0.094(2) 0.068(2) 0.0124(18) 0.0067(18) -0.0074(19)
C1 0.0386(14) 0.0469(16) 0.0517(17) -0.0060(13) 0.0036(12) 0.0006(12)
C2 0.0483(16) 0.0433(16) 0.075(2) -0.0033(15) 0.0157(15) 0.0023(13)
C3 0.0479(16) 0.0458(16) 0.076(2) 0.0142(15) 0.0111(15) 0.0095(13)
C4 0.0425(15) 0.0492(16) 0.0591(18) 0.0127(14) 0.0030(13) 0.0041(13)
C5 0.0348(13) 0.0426(14) 0.0484(15) 0.0050(12) 0.0005(11) -0.0024(11)
C6 0.0362(13) 0.0418(14) 0.0404(14) 0.0035(11) -0.0032(11) -0.0029(11)
C7 0.0423(14) 0.0490(16) 0.0424(15) 0.0085(12) -0.0064(12) -0.0024(12)
C8 0.0501(16) 0.0484(16) 0.0400(15) 0.0043(12) -0.0021(12) -0.0091(13)
C9 0.0507(15) 0.0432(15) 0.0378(14) 0.0007(11) 0.0035(12) -0.0054(12)
C10 0.0405(13) 0.0372(13) 0.0352(13) -0.0020(10) 0.0018(11) -0.0025(11)
C11 0.0398(13) 0.0400(14) 0.0340(13) -0.0004(10) 0.0033(11) -0.0048(11)
C12 0.0521(16) 0.0421(15) 0.0449(15) -0.0040(12) 0.0079(13) -0.0011(13)
C13 0.0549(17) 0.0398(15) 0.0565(18) 0.0008(13) 0.0097(14) 0.0052(13)
C14 0.0459(15) 0.0449(15) 0.0568(18) 0.0125(13) 0.0036(13) 0.0040(13)
C15 0.0397(14) 0.0470(15) 0.0392(14) 0.0051(12) 0.0055(11) 0.0001(12)
C16 0.0403(14) 0.0461(15) 0.0406(14) -0.0010(12) 0.0034(11) 0.0020(12)
C17 0.0427(15) 0.0553(17) 0.0453(16) 0.0005(13) 0.0050(12) -0.0025(13)
C18 0.0389(14) 0.0559(17) 0.0545(17) -0.0016(14) 0.0032(13) -0.0064(13)
C19 0.0379(14) 0.0535(16) 0.0435(15) -0.0033(13) -0.0003(12) 0.0019(12)
C20 0.0354(13) 0.0394(13) 0.0360(13) -0.0040(10) -0.0003(10) 0.0067(10)
C21 0.0345(13) 0.0406(14) 0.0354(13) -0.0020(10) -0.0021(10) 0.0067(11)
C22 0.0362(13) 0.0487(15) 0.0375(14) -0.0031(12) -0.0009(11) 0.0067(11)
C23 0.0425(14) 0.0536(16) 0.0349(14) -0.0014(12) 0.0047(11) 0.0119(12)
C24 0.0422(14) 0.0585(17) 0.0403(15) -0.0032(13) 0.0084(12) 0.0027(13)
C25 0.0403(14) 0.0486(15) 0.0400(14) -0.0038(12) 0.0065(12) 0.0048(12)
C26 0.0411(14) 0.0527(16) 0.0467(16) -0.0059(13) 0.0078(12) -0.0007(12)
C27 0.0476(17) 0.090(2) 0.0489(18) -0.0104(17) 0.0137(14) -0.0097(17)
C28 0.0433(16) 0.084(2) 0.064(2) -0.0103(18) 0.0137(15) -0.0128(16)
C29 0.0377(15) 0.0593(19) 0.066(2) -0.0035(15) -0.0008(14) -0.0080(13)
C30 0.0411(14) 0.0451(15) 0.0500(16) -0.0008(13) -0.0018(12) -0.0018(12)
C31 0.077(2) 0.0540(17) 0.0368(15) 0.0027(13) -0.0019(14) -0.0163(15)
S1 0.0457(5) 0.0676(6) 0.0360(5) 0.0052(4) -0.0040(4) 0.0019(4)
C32 0.1067(17) 0.0566(14) 0.0383(12) -0.0062(10) 0.0057(12) 0.0097(13)
C33 0.076(2) 0.062(2) 0.044(2) 0.0001(18) 0.0158(19) 0.013(2)
C34 0.0484(19) 0.040(2) 0.0356(17) 0.0054(15) 0.0012(15) -0.0096(15)
C35 0.057(2) 0.056(2) 0.0399(19) 0.0039(16) 0.0017(16) -0.0139(18)
C36 0.081(3) 0.090(3) 0.052(2) 0.006(2) -0.001(2) -0.012(3)
C37 0.0492(16) 0.0564(17) 0.0408(15) 0.0001(13) 0.0005(13) 0.0101(14)
C38 0.0374(14) 0.0687(19) 0.0406(15) 0.0035(13) 0.0076(12) 0.0056(13)
C39 0.0585(18) 0.073(2) 0.0467(17) 0.0094(15) 0.0127(15) 0.0132(16)
C40 0.0585(17) 0.0554(17) 0.0356(14) 0.0005(12) 0.0005(13) 0.0105(14)
C41 0.0595(18) 0.069(2) 0.0451(17) 0.0146(15) 0.0162(15) 0.0141(16)
C42 0.0582(19) 0.082(2) 0.063(2) -0.0013(19) 0.0173(17) -0.0038(18)
C43 0.086(3) 0.153(4) 0.070(3) 0.021(3) 0.012(2) 0.031(3)
C44 0.064(2) 0.092(3) 0.058(2) 0.0151(19) -0.0020(18) -0.008(2)
S2 0.0486(4) 0.0676(5) 0.0377(4) 0.0005(3) 0.0026(3) 0.0022(4)
P1 0.0512(4) 0.0556(5) 0.0429(4) -0.0049(3) 0.0043(3) 0.0015(4)
P2 0.0540(7) 0.0833(9) 0.0535(7) -0.0257(6) -0.0149(6) 0.0291(7)
P3 0.144(3) 0.055(2) 0.0441(16) 0.0164(15) 0.031(2) 0.049(2)
P4 0.213(4) 0.065(3) 0.035(2) 0.0145(19) 0.015(3) 0.005(3)
F1 0.0717(15) 0.163(3) 0.0978(19) -0.0680(18) 0.0099(14) -0.0298(16)
F2 0.0776(15) 0.0972(17) 0.1027(18) -0.0454(14) 0.0204(13) -0.0295(13)
F3 0.0698(13) 0.0729(14) 0.0990(17) -0.0012(12) 0.0213(12) 0.0175(11)
F4 0.0930(16) 0.1181(19) 0.0622(13) 0.0106(13) 0.0143(12) 0.0513(15)
F5 0.1111(18) 0.0831(16) 0.0816(15) 0.0203(12) 0.0380(14) 0.0112(14)
F6 0.178(3) 0.115(2) 0.0813(17) 0.0400(15) 0.0688(17) 0.0516(19)
F11 0.0695(13) 0.0906(15) 0.0697(13) -0.0358(11) -0.0224(10) 0.0298(11)
F13 0.0579(12) 0.1106(18) 0.0718(14) -0.0291(13) -0.0115(10) 0.0287(12)
F15 0.0777(14) 0.0993(17) 0.0628(13) -0.0135(11) -0.0137(11) 0.0356(12)
F21 0.202(4) 0.059(3) 0.094(4) 0.027(3) 0.057(4) 0.045(3)
F23 0.188(4) 0.086(4) 0.113(4) 0.008(3) 0.070(4) 0.039(4)
F25 0.138(4) 0.122(5) 0.070(5) 0.028(5) 0.018(5) 0.026(5)
F31 0.234(4) 0.075(5) 0.095(5) 0.032(5) 0.027(5) 0.023(5)
F32 0.221(4) 0.061(4) 0.106(5) 0.012(4) 0.067(5) 0.018(5)
F33 0.236(4) 0.093(4) 0.072(3) 0.013(3) 0.018(4) 0.014(4)
F34 0.237(4) 0.091(5) 0.089(5) 0.005(5) 0.043(5) 0.012(5)
F35 0.192(4) 0.072(4) 0.071(4) 0.009(4) 0.033(4) 0.058(4)
F36 0.286(4) 0.058(5) 0.045(4) 0.003(4) -0.042(5) 0.037(5)
C52 0.0473(5) 0.0692(6) 0.0376(5) 0.0055(4) -0.0038(4) 0.0020(4)
S10 0.1079(17) 0.0579(14) 0.0395(12) -0.0045(10) 0.0392(12) 0.0228(13)
C53 0.075(4) 0.078(5) 0.038(4) 0.014(5) -0.017(5) -0.015(5)
C54 0.134(4) 0.045(5) 0.043(4) 0.005(4) 0.019(4) 0.000(5)
C55 0.143(4) 0.043(4) 0.043(4) 0.020(4) 0.019(4) 0.007(4)
C56 0.152(4) 0.052(5) 0.047(4) 0.012(4) 0.016(5) 0.011(5)

loop_
_atom_type_symbol
_atom_type_scat_dispersion_real
_atom_type_scat_dispersion_imag
_atom_type_scat_Cromer_Mann_a1
_atom_type_scat_Cromer_Mann_b1
_atom_type_scat_Cromer_Mann_a2
_atom_type_scat_Cromer_Mann_b2
_atom_type_scat_Cromer_Mann_a3
_atom_type_scat_Cromer_Mann_b3
_atom_type_scat_Cromer_Mann_a4
_atom_type_scat_Cromer_Mann_b4
_atom_type_scat_Cromer_Mann_c
_atom_type_scat_source
C 0.0033 0.0016 2.3100 20.8439 1.0200 10.2075 1.5886 0.5687 0.8650 51.6512 0.2156 'International Tables Vol C 4.2.6.8 and 6.1.1.4'
H 0.0000 0.0000 0.4930 10.5109 0.3229 26.1257 0.1402 3.1424 0.0408 57.7998 0.0030 'International Tables Vol C 4.2.6.8 and 6.1.1.4'
Ru -1.2594 0.8363 19.2674 0.8085 12.9182 8.4347 4.8634 24.7997 1.5676 94.2928 5.3787 'International Tables Vol C 4.2.6.8 and 6.1.1.4'
N 0.0061 0.0033 12.2126 0.0057 3.1322 9.8933 2.0125 28.9975 1.1663 0.5826 -11.5290 'International Tables Vol C 4.2.6.8 and 6.1.1.4'
S 0.1246 0.1234 6.9053 1.4679 5.2034 22.2151 1.4379 0.2536 1.5863 56.1720 0.8669 'International Tables Vol C 4.2.6.8 and 6.1.1.4'
P 0.1023 0.0942 6.4345 1.9067 4.1791 27.1570 1.7800 0.5260 1.4908 68.1645 1.1149 'International Tables Vol C 4.2.6.8 and 6.1.1.4'
F 0.0171 0.0103 3.5392 10.2825 2.6412 4.2944 1.5170 0.2615 1.0243 26.1476 0.2776 'International Tables Vol C 4.2.6.8 and 6.1.1.4'

loop_
_geom_angle_atom_site_label_1
_geom_angle_site_symmetry_1
_geom_angle_atom_site_label_2
_geom_angle_site_symmetry_2
_geom_angle_atom_site_label_3
_geom_angle_site_symmetry_3
_geom_angle
_geom_angle_publ_flag
N1 . Ru1 . N2 . 79.05(9) yes
N1 . Ru1 . N3 . 158.02(9) yes
N2 . Ru1 . N3 . 79.01(9) yes
N1 . Ru1 . N4 . 91.26(9) yes
N2 . Ru1 . N4 . 100.87(9) yes
N3 . Ru1 . N4 . 91.40(8) yes
N1 . Ru1 . N5 . 102.57(9) yes
N2 . Ru1 . N5 . 178.37(10) yes
N3 . Ru1 . N5 . 99.36(9) yes
N4 . Ru1 . N5 . 79.11(9) yes
N1 . Ru1 . N6 . 89.93(9) yes
N2 . Ru1 . N6 . 101.29(9) yes
N3 . Ru1 . N6 . 95.80(9) yes
N4 . Ru1 . N6 . 157.63(9) yes
N5 . Ru1 . N6 . 78.83(9) yes
Ru1 . N1 . C1 . 127.1(2) yes
Ru1 . N1 . C5 . 114.25(18) yes
C1 . N1 . C5 . 118.7(3) yes
Ru1 . N2 . C6 . 119.70(18) yes
Ru1 . N2 . C10 . 119.38(18) yes
C6 . N2 . C10 . 120.9(2) yes
Ru1 . N3 . C11 . 113.75(18) yes
Ru1 . N3 . C15 . 127.92(18) yes
C11 . N3 . C15 . 118.2(2) yes
Ru1 . N4 . C16 . 127.48(18) yes
Ru1 . N4 . C20 . 113.61(18) yes
C16 . N4 . C20 . 118.9(2) yes
Ru1 . N5 . C21 . 119.22(19) yes
Ru1 . N5 . C25 . 119.62(18) yes
C21 . N5 . C25 . 121.1(2) yes
Ru1 . N6 . C26 . 114.17(17) yes
Ru1 . N6 . C30 . 127.2(2) yes
C26 . N6 . C30 . 118.3(3) yes
N1 . C1 . C2 . 121.9(3) yes
N1 . C1 . H11 . 119.0 no
C2 . C1 . H11 . 119.1 no
C1 . C2 . C3 . 118.9(3) yes
C1 . C2 . H21 . 120.5 no
C3 . C2 . H21 . 120.6 no
C2 . C3 . C4 . 119.7(3) yes
C2 . C3 . H31 . 120.3 no
C4 . C3 . H31 . 120.0 no
C3 . C4 . C5 . 119.2(3) yes
C3 . C4 . H41 . 120.0 no
C5 . C4 . H41 . 120.8 no
C4 . C5 . N1 . 121.5(3) yes
C4 . C5 . C6 . 123.6(3) yes
N1 . C5 . C6 . 114.8(2) yes
C5 . C6 . N2 . 112.1(2) yes
C5 . C6 . C7 . 127.1(3) yes
N2 . C6 . C7 . 120.8(3) yes
C6 . C7 . C8 . 119.1(3) yes
C6 . C7 . H71 . 120.5 no
C8 . C7 . H71 . 120.4 no
C7 . C8 . C9 . 119.1(3) yes
C7 . C8 . C31 . 120.9(3) yes
C9 . C8 . C31 . 120.0(3) yes
C8 . C9 . C10 . 119.5(3) yes
C8 . C9 . H91 . 120.9 no
C10 . C9 . H91 . 119.6 no
C9 . C10 . N2 . 120.4(3) yes
C9 . C10 . C11 . 127.0(3) yes
N2 . C10 . C11 . 112.6(2) yes
C10 . C11 . N3 . 115.1(2) yes
C10 . C11 . C12 . 123.6(2) yes
N3 . C11 . C12 . 121.2(3) yes
C11 . C12 . C13 . 119.6(3) yes
C11 . C12 . H121 . 119.3 no
C13 . C12 . H121 . 121.1 no
C12 . C13 . C14 . 118.9(3) yes
C12 . C13 . H131 . 120.7 no
C14 . C13 . H131 . 120.4 no
C13 . C14 . C15 . 119.7(3) yes
C13 . C14 . H141 . 121.0 no
C15 . C14 . H141 . 119.3 no
C14 . C15 . N3 . 122.3(3) yes
C14 . C15 . H151 . 119.3 no
N3 . C15 . H151 . 118.4 no
N4 . C16 . C17 . 122.4(3) yes
N4 . C16 . H161 . 117.4 no
C17 . C16 . H161 . 120.2 no
C16 . C17 . C18 . 119.1(3) yes
C16 . C17 . H171 . 120.2 no
C18 . C17 . H171 . 120.7 no
C17 . C18 . C19 . 119.4(3) yes
C17 . C18 . H181 . 120.8 no
C19 . C18 . H181 . 119.8 no
C18 . C19 . C20 . 119.9(3) yes
C18 . C19 . H191 . 120.5 no
C20 . C19 . H191 . 119.6 no
C19 . C20 . N4 . 120.4(3) yes
C19 . C20 . C21 . 124.3(2) yes
N4 . C20 . C21 . 115.3(2) yes
C20 . C21 . N5 . 112.7(2) yes
C20 . C21 . C22 . 127.1(2) yes
N5 . C21 . C22 . 120.2(3) yes
C21 . C22 . C23 . 120.0(3) yes
C21 . C22 . H221 . 119.5 no
C23 . C22 . H221 . 120.5 no
C22 . C23 . C24 . 118.4(3) yes
C22 . C23 . C37 . 121.9(3) yes
C24 . C23 . C37 . 119.7(3) yes
C23 . C24 . C25 . 119.7(3) yes
C23 . C24 . H241 . 120.4 no
C25 . C24 . H241 . 119.9 no
C24 . C25 . N5 . 120.6(3) yes
C24 . C25 . C26 . 127.3(3) yes
N5 . C25 . C26 . 112.1(2) yes
C25 . C26 . N6 . 115.0(3) yes
C25 . C26 . C27 . 123.5(3) yes
N6 . C26 . C27 . 121.3(3) yes
C26 . C27 . C28 . 119.4(3) yes
C26 . C27 . H271 . 119.5 no
C28 . C27 . H271 . 121.2 no
C27 . C28 . C29 . 119.5(3) yes
C27 . C28 . H281 . 119.7 no
C29 . C28 . H281 . 120.7 no
C28 . C29 . C30 . 119.7(3) yes
C28 . C29 . H291 . 121.4 no
C30 . C29 . H291 . 118.9 no
C29 . C30 . N6 . 121.8(3) yes
C29 . C30 . H301 . 119.8 no
N6 . C30 . H301 . 118.5 no
C8 . C31 . S1 . 127.5(3) yes
C8 . C31 . C32 . 129.5(3) yes
S1 . C31 . C32 . 103.0(2) yes
C8 . C31 . C52 . 120.2(3) yes
C32 . C31 . C52 . 110.4(2) yes
C8 . C31 . S10 . 131.7(3) yes
C52 . C31 . S10 . 107.9(2) yes
C31 . S1 . C34 . 93.87(18) yes
C31 . C32 . C33 . 127.9(3) yes
C31 . C32 . H321 . 116.2 no
C33 . C32 . H321 . 116.0 no
C32 . C33 . C34 . 102.4(3) yes
C32 . C33 . H331 . 128.5 no
C34 . C33 . H331 . 129.1 no
S1 . C34 . C33 . 112.9(3) yes
S1 . C34 . C35 . 120.8(3) yes
C33 . C34 . C35 . 126.2(4) yes
C34 . C35 . C36 . 178.9(5) yes
C35 . C36 . H361 . 179.9 no
C23 . C37 . C38 . 129.2(3) yes
C23 . C37 . S2 . 121.6(2) yes
C38 . C37 . S2 . 109.3(2) yes
C37 . C38 . C39 . 114.1(3) yes
C37 . C38 . H381 . 122.5 no
C39 . C38 . H381 . 123.4 no
C38 . C39 . C40 . 113.2(3) yes
C38 . C39 . H391 . 124.0 no
C40 . C39 . H391 . 122.7 no
C39 . C40 . C41 . 128.0(3) yes
C39 . C40 . S2 . 111.2(2) yes
C41 . C40 . S2 . 120.8(3) yes
C40 . C41 . C42 . 177.7(4) yes
C41 . C42 . H421 . 173.0 no
C44 . C43 . H431 . 110.9 no
C44 . C43 . H432 . 110.7 no
H431 . C43 . H432 . 108.3 no
C44 . C43 . H433 . 109.5 no
H431 . C43 . H433 . 109.5 no
H432 . C43 . H433 . 107.8 no
C43 . C44 . N7 . 178.5(5) yes
C40 . S2 . C37 . 92.19(16) yes
F1 . P1 . F2 . 177.7(2) yes
F1 . P1 . F3 . 88.46(15) yes
F2 . P1 . F3 . 90.84(14) yes
F1 . P1 . F4 . 90.77(16) yes
F2 . P1 . F4 . 89.92(15) yes
F3 . P1 . F4 . 179.22(15) yes
F1 . P1 . F5 . 89.15(17) yes
F2 . P1 . F5 . 88.73(16) yes
F3 . P1 . F5 . 91.72(14) yes
F4 . P1 . F5 . 88.12(14) yes
F1 . P1 . F6 . 90.0(2) yes
F2 . P1 . F6 . 92.15(18) yes
F3 . P1 . F6 . 88.61(15) yes
F4 . P1 . F6 . 91.54(15) yes
F5 . P1 . F6 . 179.06(19) yes
F13 2_566 P2 . F15 2_566 90.22(13) yes
F13 2_566 P2 . F11 2_566 89.70(12) yes
F15 2_566 P2 . F11 2_566 90.54(12) yes
F13 2_566 P2 . F11 . 90.30(12) yes
F15 2_566 P2 . F11 . 89.46(12) yes
F11 2_566 P2 . F11 . 179.993 yes
F13 2_566 P2 . F13 . 179.993 yes
F15 2_566 P2 . F13 . 89.78(13) yes
F11 2_566 P2 . F13 . 90.30(12) yes
F11 . P2 . F13 . 89.70(12) yes
F13 2_566 P2 . F15 . 89.78(13) yes
F15 2_566 P2 . F15 . 179.993 yes
F11 2_566 P2 . F15 . 89.46(12) yes
F11 . P2 . F15 . 90.54(12) yes
F13 . P2 . F15 . 90.22(13) yes
F23 2_656 P3 . F21 2_656 84.3(4) yes
F21 2_656 P3 . F33 2_656 97.3(4) yes
F23 2_656 P3 . F25 2_656 85.4(6) yes
F21 2_656 P3 . F25 2_656 96.0(6) yes
F33 2_656 P3 . F25 2_656 122.3(6) yes
F23 2_656 P3 . F21 . 95.7(4) yes
F21 2_656 P3 . F21 . 179.993 yes
F33 2_656 P3 . F21 . 82.7(4) yes
F25 2_656 P3 . F21 . 84.0(6) yes
F31 2_656 P3 . F21 . 154.0(8) yes
F23 2_656 P3 . F23 . 179.993 yes
F21 2_656 P3 . F23 . 95.7(4) yes
F25 2_656 P3 . F23 . 94.6(6) yes
F23 2_656 P3 . F25 . 94.6(6) yes
F21 2_656 P3 . F25 . 84.0(6) yes
F25 2_656 P3 . F25 . 179.993 yes
F31 2_656 P3 . F25 . 81.7(10) yes
F21 . P3 . F23 . 84.3(4) yes
F21 . P3 . F25 . 96.0(6) yes
F23 . P3 . F25 . 85.4(6) yes
F31 . P4 . F32 . 176.3(10) yes
F31 . P4 . F33 . 91.6(7) yes
F31 . P4 . F34 . 92.8(8) yes
F31 . P4 . F35 . 87.5(8) yes
F31 . P4 . F36 . 87.9(8) yes
F32 . P4 . F33 . 86.2(6) yes
F32 . P4 . F34 . 89.6(7) yes
F33 . P4 . F34 . 174.5(8) yes
F32 . P4 . F35 . 95.4(8) yes
F33 . P4 . F35 . 87.8(6) yes
F34 . P4 . F35 . 89.1(8) yes
F32 . P4 . F36 . 89.1(8) yes
F33 . P4 . F36 . 89.3(7) yes
F34 . P4 . F36 . 94.1(8) yes
F35 . P4 . F36 . 174.5(9) yes
C31 . C52 . C53 . 126.4(6) yes
C31 . C52 . H521 . 117.1 no
C53 . C52 . H521 . 116.5 no
C31 . S10 . C54 . 90.6(5) yes
C52 . C53 . C54 . 94.9(10) yes
C52 . C53 . H531 . 132.7 no
C54 . C53 . H531 . 132.4 no
S10 . C54 . C53 . 119.9(9) yes
S10 . C54 . C55 . 121.6(11) yes
C53 . C54 . C55 . 117.5(10) yes
C54 . C55 . C56 . 171.7(17) yes
C55 . C56 . H561 . 179.2 no

loop_
_geom_bond_atom_site_label_1
_geom_bond_site_symmetry_1
_geom_bond_atom_site_label_2
_geom_bond_site_symmetry_2
_geom_bond_distance
_geom_bond_publ_flag
Ru1 . N1 . 2.060(2) yes
Ru1 . N2 . 1.975(2) yes
Ru1 . N3 . 2.073(2) yes
Ru1 . N4 . 2.067(2) yes
Ru1 . N5 . 1.974(2) yes
Ru1 . N6 . 2.069(2) yes
N1 . C1 . 1.348(4) yes
N1 . C5 . 1.376(4) yes
N2 . C6 . 1.353(3) yes
N2 . C10 . 1.353(3) yes
N3 . C11 . 1.372(3) yes
N3 . C15 . 1.342(4) yes
N4 . C16 . 1.337(4) yes
N4 . C20 . 1.380(3) yes
N5 . C21 . 1.356(3) yes
N5 . C25 . 1.353(4) yes
N6 . C26 . 1.368(4) yes
N6 . C30 . 1.351(3) yes
N7 . C44 . 1.133(5) yes
C1 . C2 . 1.389(4) yes
C1 . H11 . 0.938 no
C2 . C3 . 1.388(5) yes
C2 . H21 . 0.935 no
C3 . C4 . 1.381(5) yes
C3 . H31 . 0.933 no
C4 . C5 . 1.380(4) yes
C4 . H41 . 0.935 no
C5 . C6 . 1.483(4) yes
C6 . C7 . 1.378(4) yes
C7 . C8 . 1.400(4) yes
C7 . H71 . 0.930 no
C8 . C9 . 1.390(4) yes
C8 . C31 . 1.441(4) yes
C9 . C10 . 1.381(4) yes
C9 . H91 . 0.941 no
C10 . C11 . 1.473(4) yes
C11 . C12 . 1.387(4) yes
C12 . C13 . 1.384(4) yes
C12 . H121 . 0.943 no
C13 . C14 . 1.372(4) yes
C13 . H131 . 0.945 no
C14 . C15 . 1.385(4) yes
C14 . H141 . 0.931 no
C15 . H151 . 0.934 no
C16 . C17 . 1.386(4) yes
C16 . H161 . 0.934 no
C17 . C18 . 1.375(4) yes
C17 . H171 . 0.944 no
C18 . C19 . 1.380(4) yes
C18 . H181 . 0.939 no
C19 . C20 . 1.386(4) yes
C19 . H191 . 0.936 no
C20 . C21 . 1.460(4) yes
C21 . C22 . 1.385(4) yes
C22 . C23 . 1.399(4) yes
C22 . H221 . 0.942 no
C23 . C24 . 1.403(4) yes
C23 . C37 . 1.465(4) yes
C24 . C25 . 1.380(4) yes
C24 . H241 . 0.938 no
C25 . C26 . 1.479(4) yes
C26 . C27 . 1.388(4) yes
C27 . C28 . 1.380(5) yes
C27 . H271 . 0.927 no
C28 . C29 . 1.360(5) yes
C28 . H281 . 0.940 no
C29 . C30 . 1.390(4) yes
C29 . H291 . 0.941 no
C30 . H301 . 0.950 no
C31 . S1 . 1.668(3) yes
C31 . C32 . 1.299(4) yes
C31 . C52 . 1.345(3) yes
C31 . S10 . 1.546(3) yes
S1 . C34 . 1.725(4) yes
C32 . C33 . 1.374(4) yes
C32 . H321 . 0.952 no
C33 . C34 . 1.353(5) yes
C33 . H331 . 0.960 no
C34 . C35 . 1.480(5) yes
C35 . C36 . 1.137(6) yes
C36 . H361 . 0.960 no
C37 . C38 . 1.392(4) yes
C37 . S2 . 1.712(3) yes
C38 . C39 . 1.374(4) yes
C38 . H381 . 0.929 no
C39 . C40 . 1.350(5) yes
C39 . H391 . 0.948 no
C40 . C41 . 1.465(5) yes
C40 . S2 . 1.724(3) yes
C41 . C42 . 1.097(5) yes
C42 . H421 . 0.960 no
C43 . C44 . 1.426(6) yes
C43 . H431 . 0.967 no
C43 . H432 . 0.974 no
C43 . H433 . 0.978 no
P1 . F1 . 1.578(2) yes
P1 . F2 . 1.568(2) yes
P1 . F3 . 1.585(2) yes
P1 . F4 . 1.591(2) yes
P1 . F5 . 1.584(2) yes
P1 . F6 . 1.562(3) yes
P2 . F13 2_566 1.604(2) yes
P2 . F15 2_566 1.597(2) yes
P2 . F11 2_566 1.5839(19) yes
P2 . F11 . 1.5839(19) yes
P2 . F13 . 1.604(2) yes
P2 . F15 . 1.597(2) yes
P3 . F23 2_656 1.581(6) yes
P3 . F21 2_656 1.574(6) yes
P3 . F33 2_656 1.564(7) yes
P3 . F25 2_656 1.559(11) yes
P3 . F21 . 1.574(6) yes
P3 . F23 . 1.581(6) yes
P3 . F25 . 1.559(11) yes
P3 . F33 . 1.564(7) yes
P4 . P4 2_656 1.986(17) yes
P4 . F31 . 1.567(12) yes
P4 . F32 . 1.533(10) yes
P4 . F33 . 1.562(9) yes
P4 . F34 . 1.554(11) yes
P4 . F35 . 1.534(11) yes
P4 . F36 . 1.586(11) yes
C52 . C53 . 1.394(8) yes
C52 . H521 . 0.960 no
S10 . C54 . 1.724(9) yes
C53 . C54 . 1.359(9) yes
C53 . H531 . 0.960 no
C54 . C55 . 1.489(9) yes
C55 . C56 . 1.193(9) yes
C56 . H561 . 0.960 no
